data_7218352
loop_
_publ_author_name
'Peuronen, Anssi'
'Rinta, Heikki'
'Lahtinen, Manu'

_publ_section_title
;
 N&#x22EF;I halogen bonding supported stabilization of a discrete
 pseudo-linear [I12]2&#x2212;polyiodide
;
_journal_issue 8
_journal_name_full CrystEngComm
_journal_page_first 1736
_journal_paper_doi 10.1039/C4CE01866D
_journal_volume 17
_journal_year 2015
_chemical_formula_moiety 'C20 H40 N4, 2(I3)'
_chemical_formula_sum 'C20 H40 I6 N4'
_chemical_formula_weight 1097.96
_chemical_name_systematic
;
 ?
;
_space_group_crystal_system orthorhombic
_space_group_IT_number 61
_space_group_name_Hall '-P 2ac 2ab'
_space_group_name_H-M_alt 'P b c a'
_symmetry_space_group_name_Hall '-P 2ac 2ab'
_symmetry_space_group_name_H-M 'P b c a'
_atom_sites_solution_hydrogens geom
_atom_sites_solution_primary direct
_audit_creation_date 2014-08-21
_audit_creation_method
;
Olex2 1.2
(compiled 2014.07.22 svn.r2960 for OlexSys, GUI svn.r4862)
;
_cell_angle_alpha 90
_cell_angle_beta 90
_cell_angle_gamma 90
_cell_formula_units_Z 8
_cell_length_a 16.8096(2)
_cell_length_b 15.32770(10)
_cell_length_c 22.8613(3)
_cell_measurement_temperature 123
_cell_volume 5890.27(11)
_computing_molecular_graphics 'Olex2 (Dolomanov et al., 2009)'
_computing_publication_material 'Olex2 (Dolomanov et al., 2009)'
_computing_structure_refinement 'ShelXL (Sheldrick, 2008)'
_computing_structure_solution 'ShelXS (Sheldrick, 2008)'
_diffrn_ambient_temperature 123
_diffrn_measured_fraction_theta_full 0.995
_diffrn_measured_fraction_theta_max 0.995
_diffrn_measurement_device_type 'Bruker-Nonius Kappa CCD with APEXII detector'
_diffrn_radiation_type MoK\a
_diffrn_radiation_wavelength 0.71073
_diffrn_reflns_av_R_equivalents 0.0457
_diffrn_reflns_av_unetI/netI 0.0334
_diffrn_reflns_Laue_measured_fraction_full 0.995
_diffrn_reflns_Laue_measured_fraction_max 0.995
_diffrn_reflns_limit_h_max 16
_diffrn_reflns_limit_h_min -20
_diffrn_reflns_limit_k_max 18
_diffrn_reflns_limit_k_min -18
_diffrn_reflns_limit_l_max 28
_diffrn_reflns_limit_l_min -28
_diffrn_reflns_number 37444
_diffrn_reflns_point_group_measured_fraction_full 0.995
_diffrn_reflns_point_group_measured_fraction_max 0.995
_diffrn_reflns_theta_full 26.000
_diffrn_reflns_theta_max 26.000
_diffrn_reflns_theta_min 2.155
_exptl_absorpt_coefficient_mu 6.344
_exptl_absorpt_correction_T_max 0.7456
_exptl_absorpt_correction_T_min 0.5808
_exptl_absorpt_correction_type multi-scan
_exptl_absorpt_process_details
;
SADABS-2012/1 (Bruker,2012) was used for absorption correction.
wR2(int) was 0.0933 before and 0.0797 after correction.
The Ratio of minimum to maximum transmission is 0.7790.
The \l/2 correction factor is 0.0015.
;
_exptl_crystal_colour 'dark orange'
_exptl_crystal_colour_modifier dark
_exptl_crystal_colour_primary orange
_exptl_crystal_density_diffrn 2.476
_exptl_crystal_description plate
_exptl_crystal_F_000 4048
_exptl_crystal_size_max 0.25
_exptl_crystal_size_mid 0.2
_exptl_crystal_size_min 0.05
_refine_diff_density_max 2.780
_refine_diff_density_min -4.129
_refine_diff_density_rms 0.296
_refine_ls_extinction_method none
_refine_ls_goodness_of_fit_ref 1.052
_refine_ls_hydrogen_treatment constr
_refine_ls_matrix_type full
_refine_ls_number_parameters 271
_refine_ls_number_reflns 5750
_refine_ls_number_restraints 0
_refine_ls_restrained_S_all 1.052
_refine_ls_R_factor_all 0.0676
_refine_ls_R_factor_gt 0.0582
_refine_ls_shift/su_max 0.000
_refine_ls_shift/su_mean 0.000
_refine_ls_structure_factor_coef Fsqd
_refine_ls_weighting_details 'w=1/[\s^2^(Fo^2^)+(0.0762P)^2^+186.3230P] where P=(Fo^2^+2Fc^2^)/3'
_refine_ls_weighting_scheme calc
_refine_ls_wR_factor_gt 0.1562
_refine_ls_wR_factor_ref 0.1649
_reflns_Friedel_coverage 0.000
_reflns_number_gt 5012
_reflns_number_total 5750
_reflns_threshold_expression 'I > 2\s(I)'
_cod_data_source_file c4ce01866d2.cif
_cod_data_source_block 2-I6_2-
_cod_depositor_comments 'Adding full bibliography for 7218347--7218353.cif.'
_cod_database_code 7218352
_shelxl_version_number 2013-4
_shelx_space_group_comment
;
The symmetry employed for this shelxl refinement is uniquely defined
by the following loop, which should always be used as a source of
symmetry information in preference to the above space-group names.
They are only intended as comments.
;
_olex2_refinement_description
;
1. Fixed Uiso
 At 1.2 times of:
  All C(H,H) groups
2.a Secondary CH2 refined with riding coordinates:
 C1(H1a,H1b), C2(H2a,H2b), C3(H3a,H3b), C4(H4a,H4b), C5(H5a,H5b), C6(H6a,H6b),
 C7(H7a,H7b), C8(H8a,H8b), C9(H9a,H9b), C10(H10a,H10b), C11(H11a,H11b),
 C12(H12a,H12b), C13(H13a,H13b), C14(H14a,H14b), C15(H15a,H15b), C16(H16a,H16b),
  C17(H17a,H17b), C18(H18a,H18b), C19(H19a,H19b), C20(H20a,H20b)
;
_olex2_submission_special_instructions 'No special instructions were received'

loop_
_space_group_symop_operation_xyz
'x, y, z'
'-x+1/2, -y, z+1/2'
'x+1/2, -y+1/2, -z'
'-x, y+1/2, -z+1/2'
'-x, -y, -z'
'x-1/2, y, -z-1/2'
'-x-1/2, y-1/2, z'
'x, -y-1/2, z-1/2'

loop_
_atom_site_label
_atom_site_type_symbol
_atom_site_fract_x
_atom_site_fract_y
_atom_site_fract_z
_atom_site_U_iso_or_equiv
_atom_site_adp_type
_atom_site_occupancy
_atom_site_site_symmetry_order
_atom_site_calc_flag
_atom_site_refinement_flags_posn
N1 N 0.3291(5) -0.3192(5) -0.2077(4) 0.0165(17) Uani 1 1 d .
N2 N 0.3734(5) -0.2058(5) -0.1319(3) 0.0103(15) Uani 1 1 d .
N3 N 0.3066(5) 0.4336(5) 0.1249(3) 0.0121(16) Uani 1 1 d .
N4 N 0.3183(5) 0.5478(5) 0.2058(4) 0.0171(17) Uani 1 1 d .
C1 C 0.3292(6) -0.2317(6) -0.2341(4) 0.017(2) Uani 1 1 d .
H1A H 0.2747 -0.2170 -0.2472 0.021 Uiso 1 1 calc R
H1B H 0.3643 -0.2318 -0.2689 0.021 Uiso 1 1 calc R
C2 C 0.3584(7) -0.1614(7) -0.1904(4) 0.021(2) Uani 1 1 d .
H2A H 0.4081 -0.1342 -0.2050 0.026 Uiso 1 1 calc R
H2B H 0.3177 -0.1152 -0.1860 0.026 Uiso 1 1 calc R
C3 C 0.2753(6) -0.3193(7) -0.1580(4) 0.020(2) Uani 1 1 d .
H3A H 0.2758 -0.3778 -0.1397 0.023 Uiso 1 1 calc R
H3B H 0.2206 -0.3076 -0.1719 0.023 Uiso 1 1 calc R
C4 C 0.2986(6) -0.2498(7) -0.1114(4) 0.017(2) Uani 1 1 d .
H4A H 0.2554 -0.2064 -0.1070 0.021 Uiso 1 1 calc R
H4B H 0.3076 -0.2781 -0.0730 0.021 Uiso 1 1 calc R
C5 C 0.4101(7) -0.3399(7) -0.1877(5) 0.024(2) Uani 1 1 d .
H5A H 0.4473 -0.3368 -0.2213 0.028 Uiso 1 1 calc R
H5B H 0.4114 -0.4002 -0.1722 0.028 Uiso 1 1 calc R
C6 C 0.4373(6) -0.2752(7) -0.1395(4) 0.018(2) Uani 1 1 d .
H6A H 0.4455 -0.3067 -0.1022 0.022 Uiso 1 1 calc R
H6B H 0.4883 -0.2475 -0.1508 0.022 Uiso 1 1 calc R
C7 C 0.4046(6) -0.1403(6) -0.0868(4) 0.0148(19) Uani 1 1 d .
H7A H 0.4080 -0.1697 -0.0484 0.018 Uiso 1 1 calc R
H7B H 0.4592 -0.1229 -0.0982 0.018 Uiso 1 1 calc R
C8 C 0.3544(6) -0.0584(6) -0.0801(5) 0.018(2) Uani 1 1 d .
H8A H 0.2992 -0.0746 -0.0696 0.021 Uiso 1 1 calc R
H8B H 0.3529 -0.0263 -0.1177 0.021 Uiso 1 1 calc R
C9 C 0.3898(6) 0.0001(6) -0.0323(4) 0.016(2) Uani 1 1 d .
H9A H 0.3847 -0.0296 0.0060 0.019 Uiso 1 1 calc R
H9B H 0.4471 0.0089 -0.0402 0.019 Uiso 1 1 calc R
C10 C 0.3486(6) 0.0886(6) -0.0293(4) 0.017(2) Uani 1 1 d .
H10A H 0.2907 0.0792 -0.0246 0.021 Uiso 1 1 calc R
H10B H 0.3570 0.1195 -0.0668 0.021 Uiso 1 1 calc R
C11 C 0.3779(6) 0.1467(6) 0.0205(4) 0.0148(19) Uani 1 1 d .
H11A H 0.4341 0.1629 0.0135 0.018 Uiso 1 1 calc R
H11B H 0.3753 0.1140 0.0578 0.018 Uiso 1 1 calc R
C12 C 0.3266(6) 0.2304(6) 0.0253(4) 0.016(2) Uani 1 1 d .
H12A H 0.3304 0.2631 -0.0120 0.019 Uiso 1 1 calc R
H12B H 0.2703 0.2135 0.0308 0.019 Uiso 1 1 calc R
C13 C 0.3512(6) 0.2898(6) 0.0749(4) 0.0145(19) Uani 1 1 d .
H13A H 0.4070 0.3088 0.0694 0.017 Uiso 1 1 calc R
H13B H 0.3474 0.2583 0.1126 0.017 Uiso 1 1 calc R
C14 C 0.2966(6) 0.3683(6) 0.0755(4) 0.0144(19) Uani 1 1 d .
H14A H 0.2411 0.3467 0.0764 0.017 Uiso 1 1 calc R
H14B H 0.3037 0.3998 0.0380 0.017 Uiso 1 1 calc R
C15 C 0.3924(6) 0.4573(6) 0.1332(4) 0.0143(19) Uani 1 1 d .
H15A H 0.4158 0.4766 0.0956 0.017 Uiso 1 1 calc R
H15B H 0.4228 0.4062 0.1474 0.017 Uiso 1 1 calc R
C16 C 0.3959(6) 0.5328(7) 0.1790(5) 0.021(2) Uani 1 1 d .
H16A H 0.4350 0.5179 0.2099 0.025 Uiso 1 1 calc R
H16B H 0.4140 0.5870 0.1596 0.025 Uiso 1 1 calc R
C17 C 0.2716(6) 0.3975(6) 0.1807(4) 0.0142(19) Uani 1 1 d .
H17A H 0.2970 0.3412 0.1908 0.017 Uiso 1 1 calc R
H17B H 0.2137 0.3878 0.1761 0.017 Uiso 1 1 calc R
C18 C 0.2877(6) 0.4665(6) 0.2298(4) 0.019(2) Uani 1 1 d .
H18A H 0.2376 0.4783 0.2512 0.023 Uiso 1 1 calc R
H18B H 0.3266 0.4425 0.2581 0.023 Uiso 1 1 calc R
C19 C 0.2615(6) 0.5151(6) 0.1080(4) 0.016(2) Uani 1 1 d .
H19A H 0.2057 0.5003 0.0984 0.019 Uiso 1 1 calc R
H19B H 0.2862 0.5423 0.0732 0.019 Uiso 1 1 calc R
C20 C 0.2640(7) 0.5788(7) 0.1601(5) 0.022(2) Uani 1 1 d .
H20A H 0.2816 0.6369 0.1463 0.027 Uiso 1 1 calc R
H20B H 0.2099 0.5851 0.1767 0.027 Uiso 1 1 calc R
I1 I 0.09468(6) -0.22174(7) -0.25518(5) 0.0515(3) Uani 1 1 d .
I2 I 0.10789(4) -0.11409(4) -0.15660(3) 0.02083(18) Uani 1 1 d .
I3 I 0.10954(5) -0.00448(5) -0.05816(4) 0.0322(2) Uani 1 1 d .
I4 I 0.07785(6) 0.17839(6) 0.03718(4) 0.0378(2) Uani 1 1 d .
I5 I 0.05509(4) 0.32785(4) 0.10912(3) 0.02107(18) Uani 1 1 d .
I6 I 0.04085(5) 0.48306(5) 0.17746(3) 0.0319(2) Uani 1 1 d .

loop_
_atom_site_aniso_label
_atom_site_aniso_U_11
_atom_site_aniso_U_22
_atom_site_aniso_U_33
_atom_site_aniso_U_23
_atom_site_aniso_U_13
_atom_site_aniso_U_12
N1 0.025(5) 0.011(4) 0.014(4) 0.000(3) 0.001(3) -0.006(3)
N2 0.011(4) 0.014(4) 0.007(3) -0.001(3) -0.002(3) 0.001(3)
N3 0.011(4) 0.014(4) 0.012(4) 0.004(3) 0.000(3) 0.001(3)
N4 0.023(5) 0.014(4) 0.014(4) 0.001(3) -0.004(3) -0.003(3)
C1 0.026(5) 0.015(5) 0.011(4) 0.000(4) 0.001(4) -0.004(4)
C2 0.025(6) 0.023(5) 0.017(5) 0.006(4) -0.005(4) -0.008(4)
C3 0.018(5) 0.020(5) 0.021(5) 0.000(4) -0.004(4) -0.001(4)
C4 0.016(5) 0.019(5) 0.017(5) -0.001(4) -0.003(4) -0.002(4)
C5 0.031(6) 0.016(5) 0.024(5) -0.006(4) 0.001(5) -0.006(4)
C6 0.012(5) 0.022(5) 0.021(5) -0.006(4) 0.005(4) -0.001(4)
C7 0.018(5) 0.017(5) 0.010(4) 0.001(4) -0.005(4) -0.003(4)
C8 0.016(5) 0.015(5) 0.022(5) -0.002(4) 0.001(4) 0.005(4)
C9 0.022(5) 0.017(5) 0.010(4) 0.001(4) 0.000(4) 0.000(4)
C10 0.017(5) 0.019(5) 0.016(5) 0.001(4) -0.001(4) 0.006(4)
C11 0.015(5) 0.014(4) 0.016(5) 0.003(4) -0.004(4) 0.000(4)
C12 0.017(5) 0.017(5) 0.015(5) -0.006(4) -0.002(4) 0.000(4)
C13 0.011(4) 0.018(5) 0.015(4) 0.000(4) -0.004(4) 0.006(4)
C14 0.020(5) 0.012(4) 0.012(4) -0.003(3) -0.004(4) -0.004(4)
C15 0.012(5) 0.015(4) 0.016(5) -0.001(4) -0.004(4) -0.001(4)
C16 0.026(6) 0.017(5) 0.019(5) -0.006(4) 0.002(4) -0.003(4)
C17 0.024(5) 0.012(4) 0.007(4) -0.001(3) 0.003(4) -0.006(4)
C18 0.025(5) 0.018(5) 0.013(5) -0.004(4) 0.002(4) -0.003(4)
C19 0.017(5) 0.014(5) 0.017(5) 0.002(4) -0.005(4) 0.006(4)
C20 0.028(6) 0.017(5) 0.021(5) -0.001(4) -0.002(4) 0.001(4)
I1 0.0442(6) 0.0584(6) 0.0520(6) -0.0092(5) -0.0065(4) -0.0001(5)
I2 0.0134(3) 0.0229(4) 0.0263(4) 0.0048(3) -0.0018(3) 0.0025(2)
I3 0.0340(4) 0.0330(4) 0.0295(4) 0.0042(3) -0.0064(3) -0.0003(3)
I4 0.0511(6) 0.0336(4) 0.0286(4) 0.0070(3) 0.0030(4) 0.0010(4)
I5 0.0167(3) 0.0278(4) 0.0187(3) 0.0096(3) -0.0026(3) -0.0033(3)
I6 0.0296(4) 0.0374(4) 0.0288(4) 0.0056(3) -0.0004(3) 0.0087(3)

loop_
_atom_type_symbol
_atom_type_description
_atom_type_scat_dispersion_real
_atom_type_scat_dispersion_imag
_atom_type_scat_source
C C 0.0033 0.0016 'International Tables Vol C Tables 4.2.6.8 and 6.1.1.4'
H H 0.0000 0.0000 'International Tables Vol C Tables 4.2.6.8 and 6.1.1.4'
I I -0.4742 1.8119 'International Tables Vol C Tables 4.2.6.8 and 6.1.1.4'
N N 0.0061 0.0033 'International Tables Vol C Tables 4.2.6.8 and 6.1.1.4'

loop_
_geom_angle_atom_site_label_1
_geom_angle_atom_site_label_2
_geom_angle_atom_site_label_3
_geom_angle
C1 N1 C5 108.8(8)
C3 N1 C1 108.9(8)
C3 N1 C5 109.5(8)
C2 N2 C6 109.2(7)
C2 N2 C7 110.8(7)
C4 N2 C2 109.7(7)
C4 N2 C6 108.2(7)
C4 N2 C7 111.8(7)
C6 N2 C7 107.0(7)
C15 N3 C14 111.1(7)
C15 N3 C17 111.0(7)
C15 N3 C19 108.3(7)
C17 N3 C14 110.1(7)
C17 N3 C19 108.9(7)
C19 N3 C14 107.4(7)
C16 N4 C20 108.0(8)
C18 N4 C16 109.8(8)
C18 N4 C20 109.0(8)
N1 C1 C2 111.8(8)
N2 C2 C1 107.9(8)
N1 C3 C4 112.2(8)
N2 C4 C3 107.7(8)
N1 C5 C6 110.8(8)
N2 C6 C5 108.6(8)
C8 C7 N2 114.8(8)
C7 C8 C9 109.8(8)
C10 C9 C8 112.1(8)
C9 C10 C11 114.0(8)
C10 C11 C12 110.8(8)
C13 C12 C11 113.5(8)
C12 C13 C14 108.6(8)
C13 C14 N3 117.6(8)
N3 C15 C16 107.4(8)
N4 C16 C15 111.4(8)
N3 C17 C18 106.9(7)
N4 C18 C17 111.6(8)
N3 C19 C20 108.2(8)
N4 C20 C19 111.2(8)
I1 I2 I3 175.98(4)
I4 I5 I6 176.24(4)

loop_
_geom_bond_atom_site_label_1
_geom_bond_atom_site_label_2
_geom_bond_distance
N1 C1 1.470(12)
N1 C3 1.451(13)
N1 C5 1.472(14)
N2 C2 1.522(12)
N2 C4 1.501(12)
N2 C6 1.523(12)
N2 C7 1.531(12)
N3 C14 1.520(11)
N3 C15 1.499(12)
N3 C17 1.510(11)
N3 C19 1.511(11)
N4 C16 1.458(13)
N4 C18 1.457(13)
N4 C20 1.465(13)
C1 C2 1.549(13)
C3 C4 1.557(13)
C5 C6 1.553(14)
C7 C8 1.520(13)
C8 C9 1.533(13)
C9 C10 1.524(13)
C10 C11 1.526(13)
C11 C12 1.550(13)
C12 C13 1.512(13)
C13 C14 1.513(13)
C15 C16 1.563(13)
C17 C18 1.566(12)
C19 C20 1.541(14)
I1 I2 2.8018(12)
I2 I3 2.8087(11)
I4 I5 2.8461(11)
I5 I6 2.8561(11)

loop_
_geom_torsion_atom_site_label_1
_geom_torsion_atom_site_label_2
_geom_torsion_atom_site_label_3
_geom_torsion_atom_site_label_4
_geom_torsion
N1 C1 C2 N2 -3.3(12)
N1 C3 C4 N2 -2.4(11)
N1 C5 C6 N2 -4.7(11)
N2 C7 C8 C9 177.8(8)
N3 C15 C16 N4 8.5(11)
N3 C17 C18 N4 9.4(11)
N3 C19 C20 N4 8.6(12)
C1 N1 C3 C4 -57.8(10)
C1 N1 C5 C6 62.7(10)
C2 N2 C4 C3 60.6(10)
C2 N2 C6 C5 -56.6(10)
C2 N2 C7 C8 52.2(11)
C3 N1 C1 C2 61.0(11)
C3 N1 C5 C6 -56.2(10)
C4 N2 C2 C1 -57.5(10)
C4 N2 C6 C5 62.8(10)
C4 N2 C7 C8 -70.5(10)
C5 N1 C1 C2 -58.3(11)
C5 N1 C3 C4 61.0(10)
C6 N2 C2 C1 60.9(10)
C6 N2 C4 C3 -58.4(9)
C6 N2 C7 C8 171.1(8)
C7 N2 C2 C1 178.5(8)
C7 N2 C4 C3 -176.0(7)
C7 N2 C6 C5 -176.6(8)
C7 C8 C9 C10 172.3(8)
C8 C9 C10 C11 175.9(8)
C9 C10 C11 C12 -173.3(8)
C10 C11 C12 C13 178.5(8)
C11 C12 C13 C14 -179.4(8)
C12 C13 C14 N3 175.5(8)
C14 N3 C15 C16 173.0(7)
C14 N3 C17 C18 177.5(8)
C14 N3 C19 C20 174.6(8)
C15 N3 C14 C13 47.7(11)
C15 N3 C17 C18 54.1(10)
C15 N3 C19 C20 -65.4(10)
C16 N4 C18 C17 -64.4(11)
C16 N4 C20 C19 54.8(11)
C17 N3 C14 C13 -75.6(10)
C17 N3 C15 C16 -64.2(9)
C17 N3 C19 C20 55.4(10)
C18 N4 C16 C15 53.8(11)
C18 N4 C20 C19 -64.6(11)
C19 N3 C14 C13 166.0(8)
C19 N3 C15 C16 55.3(9)
C19 N3 C17 C18 -65.0(10)
C20 N4 C16 C15 -65.0(10)
C20 N4 C18 C17 53.8(11)
